data_4036768
loop_
_publ_author_name
'Sabater, Paula'
'Zapata, Fabiola'
'Caballero, Antonio'
'Fern\'andez, Israel'
'Ramirez de Arellano, Carmen'
'Molina, Pedro'

_publ_section_title
;
 2,4,5-Trimethylimidazolium Scaffold for Anion Recognition Receptors
 Acting Through Charge-Assisted Aliphatic and Aromatic C-H Interactions.
;
_journal_issue 9
_journal_name_full 'The Journal of organic chemistry'
_journal_page_first 3790
_journal_page_last 3798
_journal_paper_doi 10.1021/acs.joc.6b00468
_journal_volume 81
_journal_year 2016
_chemical_formula_sum 'C51 H50 F12 N6 P2'
_chemical_formula_weight 1036.91
_space_group_crystal_system monoclinic
_space_group_IT_number 14
_space_group_name_Hall '-P 2yn'
_space_group_name_H-M_alt 'P 1 21/n 1'
_atom_sites_solution_hydrogens geom
_audit_creation_method SHELXL-2014/7
_cell_angle_alpha 90
_cell_angle_beta 94.03(3)
_cell_angle_gamma 90
_cell_formula_units_Z 4
_cell_length_a 11.094(2)
_cell_length_b 13.316(3)
_cell_length_c 31.782(6)
_cell_measurement_reflns_used 19209
_cell_measurement_temperature 120(2)
_cell_measurement_theta_max 30.034
_cell_measurement_theta_min 0.509
_cell_volume 4683.5(16)
_computing_cell_refinement 'DENZO-SMN (Otwinowski & Minor, 1997)'
_computing_data_collection 'Nonius-Bruker, KappaCCD'
_computing_data_reduction 'HKL Scalepack (Otwinowski & Minor 1997)'
_computing_molecular_graphics 'CrystalMaker (CM Software Ltd., 2014)'
_computing_publication_material 'SHELXL-2014/7 (Sheldrick, 2014)'
_computing_structure_refinement 'SHELXL-2014/7 (Sheldrick, 2014)'
_computing_structure_solution 'SHELXS-2012 (Sheldrick 2012)'
_diffrn_ambient_temperature 120(2)
_diffrn_measured_fraction_theta_full 1.000
_diffrn_measured_fraction_theta_max 0.963
_diffrn_measurement_device_type 'Bruker APEX-II CCD'
_diffrn_measurement_method '\w scans'
_diffrn_radiation_type MoK\a
_diffrn_radiation_wavelength 0.71073
_diffrn_reflns_av_R_equivalents 0.0902
_diffrn_reflns_av_unetI/netI 0.1426
_diffrn_reflns_Laue_measured_fraction_full 1.000
_diffrn_reflns_Laue_measured_fraction_max 0.963
_diffrn_reflns_limit_h_max 15
_diffrn_reflns_limit_h_min -15
_diffrn_reflns_limit_k_max 18
_diffrn_reflns_limit_k_min -12
_diffrn_reflns_limit_l_max 44
_diffrn_reflns_limit_l_min -43
_diffrn_reflns_number 34775
_diffrn_reflns_point_group_measured_fraction_full 1.000
_diffrn_reflns_point_group_measured_fraction_max 0.963
_diffrn_reflns_theta_full 25.000
_diffrn_reflns_theta_max 30.060
_diffrn_reflns_theta_min 1.285
_exptl_absorpt_coefficient_mu 0.186
_exptl_absorpt_correction_type none
_exptl_crystal_colour 'pale yellow'
_exptl_crystal_density_diffrn 1.471
_exptl_crystal_description prism
_exptl_crystal_F_000 2144
_exptl_crystal_size_max 0.20
_exptl_crystal_size_mid 0.18
_exptl_crystal_size_min 0.16
_refine_diff_density_max 0.812
_refine_diff_density_min -0.676
_refine_diff_density_rms 0.133
_refine_ls_extinction_method none
_refine_ls_goodness_of_fit_ref 0.941
_refine_ls_hydrogen_treatment constr
_refine_ls_matrix_type full
_refine_ls_number_parameters 647
_refine_ls_number_reflns 13251
_refine_ls_number_restraints 96
_refine_ls_restrained_S_all 0.940
_refine_ls_R_factor_all 0.1805
_refine_ls_R_factor_gt 0.0674
_refine_ls_shift/su_max 0.000
_refine_ls_shift/su_mean 0.000
_refine_ls_structure_factor_coef Fsqd
_refine_ls_weighting_details 'w=1/[\s^2^(Fo^2^)+(0.1171P)^2^] where P=(Fo^2^+2Fc^2^)/3'
_refine_ls_weighting_scheme calc
_refine_ls_wR_factor_gt 0.1687
_refine_ls_wR_factor_ref 0.2260
_reflns_Friedel_coverage 0.000
_reflns_number_gt 5722
_reflns_number_total 13251
_reflns_threshold_expression 'I > 2\s(I)'
_cod_data_source_file jo6b00468_si_002.cif
_cod_data_source_block ps39p5
_cod_original_cell_volume 4683.1(16)
_cod_original_sg_symbol_H-M 'P 21/n'
_cod_database_code 4036768
_shelx_shelxl_version_number 2014/7
_shelx_space_group_comment
; 
The symmetry employed for this shelxl refinement is uniquely defined 
by the following loop, which should always be used as a source of 
symmetry information in preference to the above space-group names. 
They are only intended as comments. 
;
_shelx_estimated_absorpt_t_min 0.989
_shelx_estimated_absorpt_t_max 1.000

loop_
_space_group_symop_operation_xyz
'x, y, z'
'-x+1/2, y+1/2, -z+1/2'
'-x, -y, -z'
'x-1/2, -y-1/2, z-1/2'

loop_
_atom_site_label
_atom_site_type_symbol
_atom_site_fract_x
_atom_site_fract_y
_atom_site_fract_z
_atom_site_U_iso_or_equiv
_atom_site_adp_type
_atom_site_occupancy
_atom_site_site_symmetry_order
_atom_site_calc_flag
_atom_site_refinement_flags_posn
_atom_site_refinement_flags_adp
N1 N 0.4652(2) 1.04977(19) 0.14280(8) 0.0236(6) Uani 1 1 d . .
C2 C 0.5180(3) 0.9669(2) 0.12877(10) 0.0229(7) Uani 1 1 d . .
C3 C 0.6352(3) 0.9397(2) 0.14075(10) 0.0255(7) Uani 1 1 d . .
H3 H 0.6696 0.8803 0.1302 0.031 Uiso 1 1 calc R U
C4 C 0.7018(3) 1.0023(2) 0.16901(11) 0.0293(8) Uani 1 1 d . .
H4 H 0.7829 0.9859 0.1780 0.035 Uiso 1 1 calc R U
C5 C 0.6491(3) 1.0876(3) 0.18366(11) 0.0297(8) Uani 1 1 d . .
H5 H 0.6929 1.1310 0.2029 0.036 Uiso 1 1 calc R U
C6 C 0.5302(3) 1.1090(2) 0.16974(10) 0.0243(7) Uani 1 1 d . .
C10 C 0.4318(3) 0.9083(2) 0.09903(10) 0.0248(7) Uani 1 1 d . .
H10A H 0.3547 0.8995 0.1124 0.030 Uiso 1 1 calc R U
H10B H 0.4147 0.9484 0.0731 0.030 Uiso 1 1 calc R U
N11 N 0.4757(2) 0.80996(18) 0.08727(8) 0.0222(6) Uani 1 1 d . .
C12 C 0.4719(3) 0.7271(2) 0.11147(10) 0.0229(7) Uani 1 1 d . .
N13 N 0.5137(2) 0.65091(18) 0.08929(8) 0.0210(6) Uani 1 1 d . .
C14 C 0.5474(3) 0.6863(2) 0.05037(10) 0.0230(7) Uani 1 1 d . .
C15 C 0.5226(3) 0.7859(2) 0.04890(10) 0.0237(7) Uani 1 1 d . .
C16 C 0.4334(3) 0.7257(2) 0.15492(10) 0.0290(8) Uani 1 1 d . .
H16A H 0.3532 0.6949 0.1551 0.038 Uiso 1 1 calc R U
H16B H 0.4300 0.7946 0.1656 0.038 Uiso 1 1 calc R U
H16C H 0.4913 0.6866 0.1729 0.038 Uiso 1 1 calc R U
C17 C 0.5992(3) 0.6204(2) 0.01861(11) 0.0314(8) Uani 1 1 d . .
H17A H 0.5359 0.5763 0.0060 0.041 Uiso 1 1 calc R U
H17B H 0.6642 0.5797 0.0323 0.041 Uiso 1 1 calc R U
H17C H 0.6317 0.6619 -0.0034 0.041 Uiso 1 1 calc R U
C18 C 0.5336(3) 0.8606(3) 0.01478(11) 0.0345(8) Uani 1 1 d . .
H18A H 0.5825 0.8323 -0.0068 0.045 Uiso 1 1 calc R U
H18B H 0.5725 0.9215 0.0265 0.045 Uiso 1 1 calc R U
H18C H 0.4530 0.8773 0.0021 0.045 Uiso 1 1 calc R U
C19 C 0.5232(3) 0.5451(2) 0.10306(10) 0.0235(7) Uani 1 1 d . .
H19A H 0.5955 0.5374 0.1229 0.028 Uiso 1 1 calc R U
H19B H 0.5346 0.5022 0.0782 0.028 Uiso 1 1 calc R U
C20 C 0.4672(3) 1.2031(2) 0.18349(11) 0.0278(7) Uani 1 1 d . .
H20A H 0.4834 1.2121 0.2143 0.033 Uiso 1 1 calc R U
H20B H 0.5005 1.2621 0.1693 0.033 Uiso 1 1 calc R U
N21 N 0.3359(2) 1.19826(18) 0.17333(8) 0.0244(6) Uani 1 1 d . .
C22 C 0.2831(3) 1.2017(2) 0.13419(10) 0.0250(7) Uani 1 1 d . .
N23 N 0.1666(2) 1.17970(19) 0.13651(8) 0.0235(6) Uani 1 1 d . .
C24 C 0.1431(3) 1.1650(2) 0.17868(10) 0.0255(7) Uani 1 1 d . .
C25 C 0.2499(3) 1.1737(2) 0.20183(10) 0.0260(7) Uani 1 1 d . .
C26 C 0.3422(3) 1.2289(2) 0.09561(10) 0.0296(8) Uani 1 1 d . .
H26A H 0.3508 1.1688 0.0783 0.038 Uiso 1 1 calc R U
H26B H 0.4222 1.2573 0.1034 0.038 Uiso 1 1 calc R U
H26C H 0.2928 1.2787 0.0796 0.038 Uiso 1 1 calc R U
C27 C 0.0190(3) 1.1496(3) 0.19255(11) 0.0334(8) Uani 1 1 d . .
H27A H 0.0202 1.1568 0.2233 0.043 Uiso 1 1 calc R U
H27B H -0.0092 1.0821 0.1844 0.043 Uiso 1 1 calc R U
H27C H -0.0357 1.1997 0.1791 0.043 Uiso 1 1 calc R U
C28 C 0.2807(3) 1.1603(3) 0.24768(10) 0.0339(8) Uani 1 1 d . .
H28A H 0.2069 1.1467 0.2619 0.044 Uiso 1 1 calc R U
H28B H 0.3190 1.2216 0.2593 0.044 Uiso 1 1 calc R U
H28C H 0.3366 1.1037 0.2521 0.044 Uiso 1 1 calc R U
C29 C 0.0766(3) 1.1667(2) 0.10000(10) 0.0267(7) Uani 1 1 d . .
H29A H 0.0624 1.2328 0.0863 0.032 Uiso 1 1 calc R U
H29B H -0.0008 1.1445 0.1107 0.032 Uiso 1 1 calc R U
C31 C 0.5346(3) 0.4800(3) 0.19299(11) 0.0315(8) Uani 1 1 d . .
H31 H 0.6070 0.5006 0.1812 0.038 Uiso 1 1 calc R U
C32 C 0.5373(3) 0.4526(3) 0.23431(12) 0.0383(9) Uani 1 1 d . .
H32 H 0.6121 0.4541 0.2508 0.046 Uiso 1 1 calc R U
C33 C 0.4320(3) 0.4220(3) 0.25340(11) 0.0367(9) Uani 1 1 d . .
H33 H 0.4366 0.4033 0.2823 0.044 Uiso 1 1 calc R U
C34 C 0.3243(3) 0.4194(2) 0.23030(11) 0.0335(8) Uani 1 1 d . .
H34 H 0.2537 0.3986 0.2432 0.040 Uiso 1 1 calc R U
C34A C 0.3158(3) 0.4475(2) 0.18691(10) 0.0269(7) Uani 1 1 d . .
C35 C 0.0793(3) 0.4735(3) 0.09751(12) 0.0344(9) Uani 1 1 d . .
H35 H 0.0092 0.4528 0.1107 0.041 Uiso 1 1 calc R U
C36 C 0.0696(3) 0.5018(3) 0.05650(12) 0.0351(9) Uani 1 1 d . .
H36 H -0.0071 0.5008 0.0412 0.042 Uiso 1 1 calc R U
C37 C 0.1728(3) 0.5329(3) 0.03642(11) 0.0326(8) Uani 1 1 d . .
H37 H 0.1648 0.5524 0.0076 0.039 Uiso 1 1 calc R U
C38 C 0.2834(3) 0.5353(2) 0.05764(10) 0.0249(7) Uani 1 1 d . .
H38 H 0.3514 0.5568 0.0434 0.030 Uiso 1 1 calc R U
C38A C 0.2996(3) 0.5061(2) 0.10114(10) 0.0229(7) Uani 1 1 d . .
C39 C 0.4127(3) 0.5087(2) 0.12444(10) 0.0241(7) Uani 1 1 d . .
C39A C 0.4227(3) 0.4782(2) 0.16695(10) 0.0248(7) Uani 1 1 d . .
C40 C 0.2052(3) 0.4466(2) 0.16347(11) 0.0295(8) Uani 1 1 d . .
H40 H 0.1350 0.4265 0.1768 0.035 Uiso 1 1 calc R U
C40A C 0.1940(3) 0.4741(2) 0.12122(11) 0.0269(7) Uani 1 1 d . .
C41 C 0.1101(3) 1.2265(3) 0.01101(11) 0.0308(8) Uani 1 1 d . .
H41 H 0.0906 1.2769 0.0306 0.037 Uiso 1 1 calc R U
C42 C 0.1231(3) 1.2518(3) -0.03017(12) 0.0376(9) Uani 1 1 d . .
H42 H 0.1129 1.3200 -0.0385 0.045 Uiso 1 1 calc R U
C43 C 0.1509(3) 1.1805(3) -0.06036(11) 0.0359(9) Uani 1 1 d . .
H43 H 0.1592 1.2003 -0.0887 0.043 Uiso 1 1 calc R U
C44A C 0.1542(3) 1.0514(3) -0.00629(10) 0.0265(7) Uani 1 1 d . .
C44 C 0.1659(3) 1.0828(3) -0.04888(11) 0.0313(8) Uani 1 1 d . .
H44 H 0.1845 1.0345 -0.0695 0.038 Uiso 1 1 calc R U
C45 C 0.1664(3) 0.8135(2) 0.05604(10) 0.0261(7) Uani 1 1 d . .
H45 H 0.1868 0.7670 0.0350 0.031 Uiso 1 1 calc R U
C46 C 0.1486(3) 0.7802(3) 0.09524(11) 0.0292(8) Uani 1 1 d . .
H46 H 0.1549 0.7105 0.1015 0.035 Uiso 1 1 calc R U
C47 C 0.1207(3) 0.8490(2) 0.12683(11) 0.0283(8) Uani 1 1 d . .
H47 H 0.1081 0.8249 0.1543 0.034 Uiso 1 1 calc R U
C48 C 0.1113(3) 0.9498(2) 0.11884(10) 0.0278(7) Uani 1 1 d . .
H48 H 0.0946 0.9943 0.1410 0.033 Uiso 1 1 calc R U
C48A C 0.1263(3) 0.9895(2) 0.07746(10) 0.0242(7) Uani 1 1 d . .
C49 C 0.1129(3) 1.0921(2) 0.06700(10) 0.0238(7) Uani 1 1 d . .
C49A C 0.1256(3) 1.1246(2) 0.02493(10) 0.0259(7) Uani 1 1 d . .
C50 C 0.1694(3) 0.9515(3) 0.00467(10) 0.0273(7) Uani 1 1 d . .
H50 H 0.1902 0.9047 -0.0162 0.033 Uiso 1 1 calc R U
C50A C 0.1552(3) 0.9175(2) 0.04564(10) 0.0248(7) Uani 1 1 d . .
P1 P 0.73399(8) 0.30419(7) 0.08042(3) 0.0325(2) Uani 1 1 d D .
F1 F 0.7677(2) 0.41971(17) 0.07942(8) 0.0588(7) Uani 1 1 d D .
F2 F 0.8379(2) 0.28113(17) 0.04928(7) 0.0541(6) Uani 1 1 d D .
F3 F 0.8294(2) 0.2885(2) 0.11940(7) 0.0729(9) Uani 1 1 d D .
F4 F 0.6314(2) 0.32765(16) 0.11190(8) 0.0540(7) Uani 1 1 d D .
F5 F 0.6394(2) 0.3228(2) 0.04137(9) 0.0846(9) Uani 1 1 d D .
F6 F 0.6988(3) 0.18978(17) 0.08056(10) 0.0876(10) Uani 1 1 d D .
P2 P 0.83769(9) 0.67377(8) 0.18170(3) 0.0377(3) Uani 1 1 d D .
F11 F 0.7365(2) 0.7008(2) 0.14585(8) 0.0697(8) Uani 1 1 d D .
F12 F 0.9397(2) 0.67747(19) 0.15037(9) 0.0724(8) Uani 1 1 d D .
F13 F 0.8148(2) 0.55886(17) 0.16988(10) 0.0784(9) Uani 1 1 d D .
F14 F 0.7334(3) 0.6644(3) 0.21363(9) 0.0889(10) Uani 1 1 d D .
F15 F 0.8563(3) 0.7886(2) 0.19018(14) 0.1148(14) Uani 1 1 d D .
F16 F 0.9344(3) 0.6429(3) 0.21760(10) 0.1224(14) Uani 1 1 d D .
C51 C -0.0434(4) 1.3739(3) 0.24687(14) 0.0522(12) Uani 1 1 d . .
N51 N 0.0511(4) 1.3748(4) 0.26248(13) 0.0764(14) Uani 1 1 d . .
C52 C -0.1645(4) 1.3700(4) 0.22695(15) 0.0610(13) Uani 1 1 d . .
H52A H -0.1613 1.3490 0.1975 0.079 Uiso 1 1 calc R U
H52B H -0.2017 1.4367 0.2280 0.079 Uiso 1 1 calc R U
H52C H -0.2127 1.3217 0.2419 0.079 Uiso 1 1 calc R U

loop_
_atom_site_aniso_label
_atom_site_aniso_U_11
_atom_site_aniso_U_22
_atom_site_aniso_U_33
_atom_site_aniso_U_23
_atom_site_aniso_U_13
_atom_site_aniso_U_12
N1 0.0260(14) 0.0193(14) 0.0250(15) -0.0034(11) -0.0019(11) -0.0018(11)
C2 0.0260(17) 0.0224(17) 0.0201(17) 0.0006(13) -0.0007(13) -0.0004(13)
C3 0.0245(17) 0.0240(18) 0.0278(19) -0.0034(14) 0.0010(14) 0.0019(13)
C4 0.0232(17) 0.0316(19) 0.033(2) -0.0039(15) -0.0030(14) 0.0031(14)
C5 0.0248(17) 0.0327(19) 0.031(2) -0.0048(16) -0.0034(14) -0.0049(15)
C6 0.0270(17) 0.0221(17) 0.0237(17) 0.0019(14) 0.0017(13) -0.0029(13)
C10 0.0276(17) 0.0199(17) 0.0263(18) -0.0058(14) -0.0015(14) 0.0028(13)
N11 0.0249(14) 0.0202(14) 0.0212(14) -0.0032(11) -0.0009(11) -0.0011(11)
C12 0.0212(16) 0.0230(17) 0.0240(17) -0.0063(14) -0.0020(13) 0.0000(13)
N13 0.0229(14) 0.0197(14) 0.0205(14) -0.0009(11) 0.0013(11) 0.0013(11)
C14 0.0219(16) 0.0237(17) 0.0235(17) -0.0045(14) 0.0013(13) -0.0026(13)
C15 0.0238(16) 0.0240(17) 0.0231(17) -0.0023(14) 0.0011(13) -0.0037(13)
C16 0.0350(19) 0.0272(18) 0.0250(18) -0.0017(15) 0.0033(15) 0.0024(15)
C17 0.035(2) 0.031(2) 0.0291(19) -0.0032(15) 0.0088(15) -0.0040(15)
C18 0.038(2) 0.032(2) 0.034(2) 0.0017(16) 0.0029(16) 0.0003(16)
C19 0.0256(17) 0.0190(16) 0.0256(18) -0.0007(13) -0.0002(13) 0.0026(13)
C20 0.0294(18) 0.0231(18) 0.0301(19) -0.0051(14) -0.0028(14) -0.0031(14)
N21 0.0295(15) 0.0186(14) 0.0247(15) -0.0039(11) -0.0006(12) 0.0018(11)
C22 0.0314(18) 0.0170(16) 0.0265(18) -0.0051(14) 0.0001(14) 0.0033(13)
N23 0.0255(14) 0.0225(14) 0.0223(14) -0.0014(11) 0.0014(11) 0.0015(11)
C24 0.0310(18) 0.0216(17) 0.0242(18) -0.0020(14) 0.0040(14) 0.0011(14)
C25 0.0335(19) 0.0201(17) 0.0250(18) -0.0035(14) 0.0048(14) 0.0004(14)
C26 0.0327(19) 0.0275(18) 0.0287(19) -0.0005(15) 0.0026(15) -0.0011(15)
C27 0.037(2) 0.036(2) 0.0283(19) -0.0035(16) 0.0066(15) -0.0016(16)
C28 0.044(2) 0.033(2) 0.0241(19) -0.0038(16) 0.0009(16) -0.0025(16)
C29 0.0239(17) 0.0295(19) 0.0261(18) 0.0018(15) -0.0015(13) 0.0023(14)
C31 0.0314(19) 0.033(2) 0.030(2) -0.0028(16) -0.0004(15) 0.0016(15)
C32 0.043(2) 0.040(2) 0.031(2) -0.0034(17) -0.0081(17) 0.0033(17)
C33 0.051(2) 0.035(2) 0.0248(19) 0.0003(16) 0.0031(17) 0.0058(18)
C34 0.045(2) 0.0232(18) 0.033(2) 0.0028(15) 0.0105(17) 0.0041(16)
C34A 0.0358(19) 0.0178(17) 0.0277(19) 0.0007(14) 0.0065(15) 0.0035(14)
C35 0.0225(18) 0.035(2) 0.046(2) -0.0079(17) 0.0061(16) -0.0058(15)
C36 0.0267(19) 0.033(2) 0.044(2) -0.0067(17) -0.0105(16) 0.0006(15)
C37 0.034(2) 0.031(2) 0.031(2) -0.0041(16) -0.0036(15) 0.0001(15)
C38 0.0277(18) 0.0232(17) 0.0236(18) -0.0041(14) 0.0008(14) -0.0022(13)
C38A 0.0249(17) 0.0164(16) 0.0274(18) -0.0038(13) 0.0018(13) 0.0014(13)
C39 0.0253(17) 0.0219(17) 0.0248(18) -0.0022(14) 0.0007(13) 0.0011(13)
C39A 0.0279(17) 0.0220(17) 0.0245(18) -0.0017(14) 0.0005(13) 0.0041(13)
C40 0.0300(18) 0.0224(18) 0.037(2) 0.0011(15) 0.0089(15) -0.0026(14)
C40A 0.0312(18) 0.0196(17) 0.0303(19) -0.0013(14) 0.0044(14) 0.0017(13)
C41 0.0254(18) 0.035(2) 0.031(2) 0.0029(16) -0.0017(14) -0.0008(15)
C42 0.0282(19) 0.041(2) 0.043(2) 0.0155(18) -0.0037(16) -0.0030(16)
C43 0.0287(19) 0.055(3) 0.0241(19) 0.0075(18) 0.0017(15) -0.0006(17)
C44A 0.0199(16) 0.035(2) 0.0243(18) -0.0009(15) -0.0002(13) -0.0017(14)
C44 0.0254(18) 0.045(2) 0.0236(18) 0.0013(16) -0.0006(14) -0.0012(15)
C45 0.0222(16) 0.0287(19) 0.0271(18) -0.0070(15) -0.0010(13) -0.0021(13)
C46 0.0248(17) 0.0256(18) 0.037(2) -0.0017(16) -0.0028(15) -0.0022(14)
C47 0.0289(18) 0.0303(19) 0.0255(18) 0.0032(15) 0.0002(14) -0.0011(14)
C48 0.0274(18) 0.0306(19) 0.0252(18) -0.0029(15) 0.0008(14) 0.0015(14)
C48A 0.0192(16) 0.0289(18) 0.0238(18) -0.0005(14) -0.0024(13) -0.0023(13)
C49 0.0172(15) 0.0284(18) 0.0256(18) -0.0033(14) 0.0003(13) -0.0003(13)
C49A 0.0192(16) 0.0301(19) 0.0281(18) 0.0012(15) -0.0012(13) -0.0027(13)
C50 0.0216(17) 0.038(2) 0.0218(18) -0.0063(15) -0.0006(13) 0.0003(14)
C50A 0.0172(15) 0.0294(18) 0.0273(18) -0.0030(15) -0.0027(13) -0.0009(13)
P1 0.0321(5) 0.0327(5) 0.0326(5) -0.0009(4) 0.0020(4) 0.0037(4)
F1 0.0517(15) 0.0401(14) 0.088(2) -0.0040(13) 0.0264(13) -0.0029(11)
F2 0.0636(15) 0.0599(15) 0.0406(14) -0.0017(12) 0.0171(12) 0.0125(12)
F3 0.0621(17) 0.118(2) 0.0373(14) 0.0043(14) -0.0064(12) 0.0449(16)
F4 0.0447(14) 0.0501(15) 0.0702(17) 0.0002(12) 0.0263(12) 0.0038(11)
F5 0.0581(17) 0.126(3) 0.0644(19) 0.0081(17) -0.0303(14) -0.0031(17)
F6 0.138(3) 0.0305(14) 0.101(2) -0.0137(14) 0.056(2) -0.0143(16)
P2 0.0321(5) 0.0451(6) 0.0347(6) 0.0032(5) -0.0047(4) -0.0056(4)
F11 0.0583(16) 0.0796(19) 0.0677(18) 0.0195(15) -0.0209(13) -0.0033(14)
F12 0.0608(17) 0.0668(18) 0.094(2) -0.0028(15) 0.0352(16) -0.0082(13)
F13 0.0633(18) 0.0388(15) 0.135(3) 0.0121(15) 0.0167(17) -0.0036(12)
F14 0.0650(19) 0.144(3) 0.0604(19) -0.0225(18) 0.0214(15) -0.0208(18)
F15 0.0625(19) 0.0617(19) 0.220(4) -0.072(2) 0.011(2) -0.0160(15)
F16 0.070(2) 0.220(4) 0.071(2) 0.036(2) -0.0357(17) -0.007(2)
C51 0.052(3) 0.061(3) 0.046(3) 0.020(2) 0.018(2) 0.018(2)
N51 0.052(3) 0.120(4) 0.059(3) 0.035(3) 0.015(2) 0.007(2)
C52 0.059(3) 0.065(3) 0.059(3) 0.009(2) 0.008(2) 0.016(2)

loop_
_atom_type_symbol
_atom_type_description
_atom_type_scat_dispersion_real
_atom_type_scat_dispersion_imag
_atom_type_scat_source
C C 0.0033 0.0016 'International Tables Vol C Tables 4.2.6.8 and 6.1.1.4'
H H 0.0000 0.0000 'International Tables Vol C Tables 4.2.6.8 and 6.1.1.4'
N N 0.0061 0.0033 'International Tables Vol C Tables 4.2.6.8 and 6.1.1.4'
F F 0.0171 0.0103 'International Tables Vol C Tables 4.2.6.8 and 6.1.1.4'
P P 0.1023 0.0942 'International Tables Vol C Tables 4.2.6.8 and 6.1.1.4'

loop_
_geom_angle_atom_site_label_1
_geom_angle_atom_site_label_2
_geom_angle_atom_site_label_3
_geom_angle
C6 N1 C2 118.0(3)
N1 C2 C3 123.4(3)
N1 C2 C10 111.2(3)
C3 C2 C10 125.4(3)
C2 C3 C4 117.8(3)
C5 C4 C3 119.5(3)
C4 C5 C6 118.6(3)
N1 C6 C5 122.7(3)
N1 C6 C20 115.7(3)
C5 C6 C20 121.6(3)
N11 C10 C2 114.6(3)
C12 N11 C15 109.8(2)
C12 N11 C10 124.5(3)
C15 N11 C10 125.6(3)
N13 C12 N11 107.1(3)
N13 C12 C16 128.2(3)
N11 C12 C16 124.7(3)
C12 N13 C14 109.5(3)
C12 N13 C19 126.0(3)
C14 N13 C19 124.5(2)
C15 C14 N13 107.1(3)
C15 C14 C17 130.0(3)
N13 C14 C17 122.9(3)
C14 C15 N11 106.4(3)
C14 C15 C18 130.9(3)
N11 C15 C18 122.7(3)
N13 C19 C39 113.2(2)
N21 C20 C6 111.7(2)
C22 N21 C25 109.6(3)
C22 N21 C20 124.4(3)
C25 N21 C20 125.3(3)
N23 C22 N21 107.7(3)
N23 C22 C26 126.1(3)
N21 C22 C26 126.2(3)
C22 N23 C24 109.3(3)
C22 N23 C29 125.7(3)
C24 N23 C29 124.9(3)
C25 C24 N23 107.1(3)
C25 C24 C27 130.0(3)
N23 C24 C27 122.8(3)
C24 C25 N21 106.1(3)
C24 C25 C28 131.0(3)
N21 C25 C28 122.9(3)
N23 C29 C49 114.7(3)
C32 C31 C39A 120.5(3)
C31 C32 C33 121.9(3)
C34 C33 C32 119.8(3)
C33 C34 C34A 120.8(3)
C40 C34A C34 120.7(3)
C40 C34A C39A 119.3(3)
C34 C34A C39A 120.0(3)
C36 C35 C40A 120.8(3)
C35 C36 C37 120.3(3)
C38 C37 C36 121.0(3)
C37 C38 C38A 121.3(3)
C39 C38A C38 123.0(3)
C39 C38A C40A 119.8(3)
C38 C38A C40A 117.2(3)
C39A C39 C38A 120.2(3)
C39A C39 C19 120.6(3)
C38A C39 C19 119.2(3)
C39 C39A C34A 119.5(3)
C39 C39A C31 123.5(3)
C34A C39A C31 116.9(3)
C40A C40 C34A 122.1(3)
C40 C40A C35 121.5(3)
C40 C40A C38A 119.1(3)
C35 C40A C38A 119.3(3)
C42 C41 C49A 120.6(3)
C41 C42 C43 122.1(3)
C44 C43 C42 119.6(3)
C50 C44A C44 120.1(3)
C50 C44A C49A 120.4(3)
C44 C44A C49A 119.5(3)
C43 C44 C44A 121.1(3)
C46 C45 C50A 121.1(3)
C45 C46 C47 119.8(3)
C48 C47 C46 121.5(3)
C47 C48 C48A 121.2(3)
C49 C48A C48 123.7(3)
C49 C48A C50A 120.1(3)
C48 C48A C50A 116.2(3)
C48A C49 C49A 120.0(3)
C48A C49 C29 119.9(3)
C49A C49 C29 119.9(3)
C49 C49A C41 124.1(3)
C49 C49A C44A 118.9(3)
C41 C49A C44A 117.0(3)
C44A C50 C50A 121.7(3)
C50 C50A C45 121.0(3)
C50 C50A C48A 118.9(3)
C45 C50A C48A 120.1(3)
F6 P1 F1 178.84(18)
F6 P1 F3 91.26(17)
F1 P1 F3 89.90(16)
F6 P1 F5 90.16(18)
F1 P1 F5 88.69(16)
F3 P1 F5 178.59(18)
F6 P1 F4 90.00(13)
F1 P1 F4 90.13(12)
F3 P1 F4 90.12(13)
F5 P1 F4 89.89(15)
F6 P1 F2 90.31(14)
F1 P1 F2 89.57(12)
F3 P1 F2 89.30(13)
F5 P1 F2 90.68(15)
F4 P1 F2 179.34(15)
F12 P2 F15 89.21(16)
F12 P2 F16 89.02(18)
F15 P2 F16 93.2(2)
F12 P2 F11 92.45(16)
F15 P2 F11 88.86(18)
F16 P2 F11 177.48(18)
F12 P2 F13 89.45(15)
F15 P2 F13 176.0(2)
F16 P2 F13 90.5(2)
F11 P2 F13 87.44(15)
F12 P2 F14 177.30(17)
F15 P2 F14 93.44(18)
F16 P2 F14 90.36(18)
F11 P2 F14 88.07(16)
F13 P2 F14 87.93(16)
N51 C51 C52 178.5(5)

loop_
_geom_bond_atom_site_label_1
_geom_bond_atom_site_label_2
_geom_bond_distance
N1 C6 1.337(4)
N1 C2 1.340(4)
C2 C3 1.377(4)
C2 C10 1.513(4)
C3 C4 1.398(4)
C4 C5 1.374(5)
C5 C6 1.391(4)
C6 C20 1.515(4)
C10 N11 1.455(4)
N11 C12 1.347(4)
N11 C15 1.396(4)
C12 N13 1.337(4)
C12 C16 1.474(4)
N13 C14 1.399(4)
N13 C19 1.477(4)
C14 C15 1.354(4)
C14 C17 1.483(4)
C15 C18 1.483(5)
C19 C39 1.522(4)
C20 N21 1.472(4)
N21 C22 1.338(4)
N21 C25 1.399(4)
C22 N23 1.332(4)
C22 C26 1.476(4)
N23 C24 1.397(4)
N23 C29 1.487(4)
C24 C25 1.354(4)
C24 C27 1.489(5)
C25 C28 1.484(4)
C29 C49 1.520(4)
C31 C32 1.361(5)
C31 C39A 1.443(4)
C32 C33 1.414(5)
C33 C34 1.358(5)
C34 C34A 1.426(4)
C34A C40 1.391(5)
C34A C39A 1.442(4)
C35 C36 1.354(5)
C35 C40A 1.432(5)
C36 C37 1.412(5)
C37 C38 1.358(4)
C38 C38A 1.435(4)
C38A C39 1.412(4)
C38A C40A 1.437(4)
C39 C39A 1.407(4)
C40 C40A 1.389(5)
C41 C42 1.369(5)
C41 C49A 1.434(4)
C42 C43 1.400(5)
C43 C44 1.357(5)
C44A C50 1.383(5)
C44A C44 1.431(4)
C44A C49A 1.441(5)
C45 C46 1.350(5)
C45 C50A 1.427(5)
C46 C47 1.410(5)
C47 C48 1.368(4)
C48 C48A 1.438(4)
C48A C49 1.411(4)
C48A C50A 1.445(4)
C49 C49A 1.422(4)
C50 C50A 1.398(4)
P1 F6 1.573(2)
P1 F1 1.584(2)
P1 F3 1.586(2)
P1 F5 1.588(3)
P1 F4 1.598(2)
P1 F2 1.601(2)
P2 F12 1.560(3)
P2 F15 1.564(3)
P2 F16 1.565(3)
P2 F11 1.584(3)
P2 F13 1.592(3)
P2 F14 1.597(3)
C51 N51 1.128(6)
C51 C52 1.446(7)

loop_
_geom_hbond_atom_site_label_D
_geom_hbond_atom_site_label_H
_geom_hbond_atom_site_label_A
_geom_hbond_distance_DH
_geom_hbond_distance_HA
_geom_hbond_distance_DA
_geom_hbond_angle_DHA
_geom_hbond_site_symmetry_A
C3 H3 F11 0.95 2.54 3.374(4) 146.3 .
C16 H16B N51 0.98 2.52 3.286(5) 135.2 2_545
C20 H20A F16 0.99 2.47 3.351(5) 148.5 2_655
C20 H20B F4 0.99 2.56 3.439(4) 147.5 1_565
C26 H26B F4 0.98 2.50 3.472(4) 171.6 1_565
C27 H27C F3 0.98 2.61 3.544(4) 158.5 1_465
C52 H52A F3 0.98 2.60 3.582(5) 175.4 1_465
C52 H52B F13 0.98 2.48 3.100(5) 121.2 1_465
C52 H52C F14 0.98 2.55 3.443(6) 151.9 2

loop_
_geom_torsion_atom_site_label_1
_geom_torsion_atom_site_label_2
_geom_torsion_atom_site_label_3
_geom_torsion_atom_site_label_4
_geom_torsion
C6 N1 C2 C3 0.2(5)
C6 N1 C2 C10 179.5(3)
N1 C2 C3 C4 -0.1(5)
C10 C2 C3 C4 -179.2(3)
C2 C3 C4 C5 0.0(5)
C3 C4 C5 C6 0.0(5)
C2 N1 C6 C5 -0.3(5)
C2 N1 C6 C20 178.2(3)
C4 C5 C6 N1 0.2(5)
C4 C5 C6 C20 -178.2(3)
N1 C2 C10 N11 -171.3(3)
C3 C2 C10 N11 8.0(5)
C2 C10 N11 C12 80.3(4)
C2 C10 N11 C15 -102.8(3)
C15 N11 C12 N13 -0.8(3)
C10 N11 C12 N13 176.6(3)
C15 N11 C12 C16 176.7(3)
C10 N11 C12 C16 -5.9(5)
N11 C12 N13 C14 1.3(3)
C16 C12 N13 C14 -176.0(3)
N11 C12 N13 C19 -178.5(3)
C16 C12 N13 C19 4.2(5)
C12 N13 C14 C15 -1.3(3)
C19 N13 C14 C15 178.4(3)
C12 N13 C14 C17 179.0(3)
C19 N13 C14 C17 -1.2(5)
N13 C14 C15 N11 0.8(3)
C17 C14 C15 N11 -179.6(3)
N13 C14 C15 C18 -176.5(3)
C17 C14 C15 C18 3.1(6)
C12 N11 C15 C14 -0.1(3)
C10 N11 C15 C14 -177.4(3)
C12 N11 C15 C18 177.5(3)
C10 N11 C15 C18 0.2(5)
C12 N13 C19 C39 42.9(4)
C14 N13 C19 C39 -136.9(3)
N1 C6 C20 N21 15.1(4)
C5 C6 C20 N21 -166.4(3)
C6 C20 N21 C22 -69.6(4)
C6 C20 N21 C25 99.8(3)
C25 N21 C22 N23 -0.4(3)
C20 N21 C22 N23 170.4(3)
C25 N21 C22 C26 177.5(3)
C20 N21 C22 C26 -11.8(5)
N21 C22 N23 C24 2.1(3)
C26 C22 N23 C24 -175.7(3)
N21 C22 N23 C29 -174.6(3)
C26 C22 N23 C29 7.6(5)
C22 N23 C24 C25 -3.1(3)
C29 N23 C24 C25 173.7(3)
C22 N23 C24 C27 173.6(3)
C29 N23 C24 C27 -9.7(5)
N23 C24 C25 N21 2.7(3)
C27 C24 C25 N21 -173.6(3)
N23 C24 C25 C28 -176.4(3)
C27 C24 C25 C28 7.3(6)
C22 N21 C25 C24 -1.5(3)
C20 N21 C25 C24 -172.2(3)
C22 N21 C25 C28 177.7(3)
C20 N21 C25 C28 7.0(5)
C22 N23 C29 C49 53.1(4)
C24 N23 C29 C49 -123.2(3)
C39A C31 C32 C33 -0.3(5)
C31 C32 C33 C34 0.0(5)
C32 C33 C34 C34A -0.2(5)
C33 C34 C34A C40 -178.8(3)
C33 C34 C34A C39A 0.6(5)
C40A C35 C36 C37 -0.2(5)
C35 C36 C37 C38 -0.2(5)
C36 C37 C38 C38A 0.2(5)
C37 C38 C38A C39 -179.2(3)
C37 C38 C38A C40A 0.1(4)
C38 C38A C39 C39A -179.5(3)
C40A C38A C39 C39A 1.2(4)
C38 C38A C39 C19 0.8(4)
C40A C38A C39 C19 -178.5(3)
N13 C19 C39 C39A -116.9(3)
N13 C19 C39 C38A 62.9(4)
C38A C39 C39A C34A -2.0(5)
C19 C39 C39A C34A 177.7(3)
C38A C39 C39A C31 -179.1(3)
C19 C39 C39A C31 0.7(5)
C40 C34A C39A C39 1.4(5)
C34 C34A C39A C39 -178.1(3)
C40 C34A C39A C31 178.6(3)
C34 C34A C39A C31 -0.9(4)
C32 C31 C39A C39 177.8(3)
C32 C31 C39A C34A 0.7(5)
C34 C34A C40 C40A 179.6(3)
C39A C34A C40 C40A 0.2(5)
C34A C40 C40A C35 -179.6(3)
C34A C40 C40A C38A -1.0(5)
C36 C35 C40A C40 179.1(3)
C36 C35 C40A C38A 0.5(5)
C39 C38A C40A C40 0.3(5)
C38 C38A C40A C40 -179.1(3)
C39 C38A C40A C35 178.9(3)
C38 C38A C40A C35 -0.4(4)
C49A C41 C42 C43 0.5(5)
C41 C42 C43 C44 -0.1(5)
C42 C43 C44 C44A -0.2(5)
C50 C44A C44 C43 179.8(3)
C49A C44A C44 C43 0.2(5)
C50A C45 C46 C47 -1.2(5)
C45 C46 C47 C48 -0.2(5)
C46 C47 C48 C48A 1.7(5)
C47 C48 C48A C49 177.4(3)
C47 C48 C48A C50A -1.8(4)
C48 C48A C49 C49A -178.0(3)
C50A C48A C49 C49A 1.2(4)
C48 C48A C49 C29 -2.2(4)
C50A C48A C49 C29 177.0(3)
N23 C29 C49 C48A 64.9(4)
N23 C29 C49 C49A -119.2(3)
C48A C49 C49A C41 178.0(3)
C29 C49 C49A C41 2.2(5)
C48A C49 C49A C44A -1.0(4)
C29 C49 C49A C44A -176.9(3)
C42 C41 C49A C49 -179.6(3)
C42 C41 C49A C44A -0.5(5)
C50 C44A C49A C49 -0.3(5)
C44 C44A C49A C49 179.3(3)
C50 C44A C49A C41 -179.4(3)
C44 C44A C49A C41 0.2(4)
C44 C44A C50 C50A -178.1(3)
C49A C44A C50 C50A 1.5(5)
C44A C50 C50A C45 177.4(3)
C44A C50 C50A C48A -1.4(5)
C46 C45 C50A C50 -177.7(3)
C46 C45 C50A C48A 1.1(5)
C49 C48A C50A C50 0.0(4)
C48 C48A C50A C50 179.3(3)
C49 C48A C50A C45 -178.8(3)
C48 C48A C50A C45 0.4(4)
